data_7154427
loop_
_publ_author_name
'Chen, Kun-Quan'
'Zhang, Han-Ming'
'Wang, Dong-Ling'
'Sun, De-Qun'
'Ye, Song'

_publ_section_title
;
 Enantioselective N-heterocyclic carbene-catalyzed synthesis of
 indenopyrones.
;
_journal_issue 24
_journal_name_full 'Organic &amp; biomolecular chemistry'
_journal_page_first 6694
_journal_page_last 6697
_journal_paper_doi 10.1039/c5ob00859j
_journal_volume 13
_journal_year 2015
_chemical_absolute_configuration ad
_chemical_formula_moiety 'C25 H17 Cl O3'
_chemical_formula_sum 'C25 H17 Cl O3'
_chemical_formula_weight 400.83
_chemical_name_systematic
;
 ?
;
_space_group_crystal_system orthorhombic
_space_group_IT_number 19
_space_group_name_Hall 'P 2ac 2ab'
_space_group_name_H-M_alt 'P 21 21 21'
_symmetry_space_group_name_Hall 'P 2ac 2ab'
_symmetry_space_group_name_H-M 'P 21 21 21'
_atom_sites_solution_hydrogens geom
_audit_creation_date 2014-10-11
_audit_creation_method
;
Olex2 1.2
(compiled 2013.12.10 svn.r2850 for OlexSys, GUI svn.r4736)
;
_audit_update_record
;
2015-04-27 deposited with the CCDC.
2015-05-07 downloaded from the CCDC.
;
_cell_angle_alpha 90
_cell_angle_beta 90
_cell_angle_gamma 90
_cell_formula_units_Z 8
_cell_length_a 5.8099(10)
_cell_length_b 21.073(4)
_cell_length_c 32.234(6)
_cell_measurement_reflns_used 8786
_cell_measurement_temperature 173.1500
_cell_measurement_theta_max 27.4850
_cell_measurement_theta_min 1.1545
_cell_volume 3946.5(12)
_computing_cell_refinement 'CrystalClear (Rigaku Inc., 2007)'
_computing_data_collection 'CrystalClear (Rigaku Inc., 2007)'
_computing_data_reduction 'CrystalClear (Rigaku Inc., 2007)'
_computing_molecular_graphics 'Olex2 (Dolomanov et al., 2009)'
_computing_publication_material 'Olex2 (Dolomanov et al., 2009)'
_computing_structure_refinement 'SHELXL (Sheldrick, 2013)'
_computing_structure_solution
;
'SHELXS (Sheldrick, 2013)'
;
_diffrn_ambient_temperature 173.1500
_diffrn_detector_area_resol_mean 28.5714
_diffrn_measured_fraction_theta_full 0.995
_diffrn_measured_fraction_theta_max 0.995
_diffrn_measurement_device
;
Saturn724+ (2x2 bin mode)
;
_diffrn_measurement_device_details
;
AFC10: Fixed Chi 2 circle
;
_diffrn_measurement_device_type 'MM007-HF CCD(Saturn 724+)'
_diffrn_measurement_method '\w scans at fixed \c = 45\%'
_diffrn_orient_matrix_type d*Trek
_diffrn_orient_matrix_UB_11 -0.0205
_diffrn_orient_matrix_UB_12 0.0586
_diffrn_orient_matrix_UB_13 0.1605
_diffrn_orient_matrix_UB_21 -0.0027
_diffrn_orient_matrix_UB_22 -0.0446
_diffrn_orient_matrix_UB_23 0.0159
_diffrn_orient_matrix_UB_31 0.0308
_diffrn_orient_matrix_UB_32 -0.0004
_diffrn_orient_matrix_UB_33 0.0041
_diffrn_radiation_detector CCD
_diffrn_radiation_monochromator Confocal
_diffrn_radiation_type MoK\a
_diffrn_radiation_wavelength 0.71073
_diffrn_reflns_av_R_equivalents 0.0402
_diffrn_reflns_av_unetI/netI 0.0363
_diffrn_reflns_laue_measured_fraction_full 0.995
_diffrn_reflns_laue_measured_fraction_max 0.995
_diffrn_reflns_limit_h_max 7
_diffrn_reflns_limit_h_min -7
_diffrn_reflns_limit_k_max 27
_diffrn_reflns_limit_k_min -27
_diffrn_reflns_limit_l_max 41
_diffrn_reflns_limit_l_min -40
_diffrn_reflns_number 27021
_diffrn_reflns_point_group_measured_fraction_full 0.970
_diffrn_reflns_point_group_measured_fraction_max 0.953
_diffrn_reflns_theta_full 26.000
_diffrn_reflns_theta_max 27.484
_diffrn_reflns_theta_min 1.154
_diffrn_source 'Rotating Anode'
_diffrn_source_current 24.0000
_diffrn_source_power 1.2000
_diffrn_source_voltage 50.0000
_exptl_absorpt_coefficient_mu 0.218
_exptl_absorpt_correction_T_max 1.0000
_exptl_absorpt_correction_T_min 0.6713
_exptl_absorpt_correction_type multi-scan
_exptl_absorpt_process_details 'CrystalClear (Rigaku Inc., 2007)'
_exptl_crystal_colour yellow
_exptl_crystal_colour_primary yellow
_exptl_crystal_density_diffrn 1.349
_exptl_crystal_description rod
_exptl_crystal_F_000 1664
_exptl_crystal_size_max 0.42
_exptl_crystal_size_mid 0.11
_exptl_crystal_size_min 0.1
_refine_diff_density_max 0.255
_refine_diff_density_min -0.314
_refine_diff_density_rms 0.035
_refine_ls_abs_structure_details
;
 Flack x determined using 2870 quotients [(I+)-(I-)]/[(I+)+(I-)]
 (Parsons and Flack (2004), Acta Cryst. A60, s61).
;
_refine_ls_abs_structure_Flack 0.00(3)
_refine_ls_extinction_method none
_refine_ls_goodness_of_fit_ref 1.086
_refine_ls_hydrogen_treatment constr
_refine_ls_matrix_type full
_refine_ls_number_parameters 523
_refine_ls_number_reflns 8664
_refine_ls_number_restraints 0
_refine_ls_restrained_S_all 1.086
_refine_ls_R_factor_all 0.0508
_refine_ls_R_factor_gt 0.0477
_refine_ls_shift/su_max 0.001
_refine_ls_shift/su_mean 0.000
_refine_ls_structure_factor_coef Fsqd
_refine_ls_weighting_details 'w=1/[\s^2^(Fo^2^)+(0.0312P)^2^+1.1465P] where P=(Fo^2^+2Fc^2^)/3'
_refine_ls_weighting_scheme calc
_refine_ls_wR_factor_gt 0.0979
_refine_ls_wR_factor_ref 0.1000
_reflns_Friedel_coverage 0.682
_reflns_friedel_fraction_full 0.935
_reflns_friedel_fraction_max 0.899
_reflns_number_gt 8224
_reflns_number_total 8664
_reflns_threshold_expression 'I > 2\s(I)'
_cod_data_source_file c5ob00859j2.cif
_cod_data_source_block mx3313
_cod_depositor_comments 'Adding full bibliography for 7154427.cif.'
_cod_database_code 7154427
_shelxl_version_number 2013-4
_shelx_space_group_comment
;
The symmetry employed for this shelxl refinement is uniquely defined
by the following loop, which should always be used as a source of
symmetry information in preference to the above space-group names.
They are only intended as comments.
;
_diffrn_number_total 5193
_olex2_refinement_description
;
1. Fixed Uiso
 At 1.2 times of:
  All C(H) groups, All C(H,H) groups
2.a Ternary CH refined with riding coordinates:
 C1A(H1A), C2A(H2A), C1(H1), C2(H2)
2.b Secondary CH2 refined with riding coordinates:
 C12A(H12A,H12B), C12(H12C,H12D)
2.c Aromatic/amide H refined with riding coordinates:
 C7A(H7A), C8A(H8A), C9A(H9A), C11A(H11A), C14A(H14A), C15A(H15A), C16A(H16A),
 C17A(H17A), C18A(H18A), C20A(H20A), C21A(H21A), C22A(H22A), C23A(H23A), C7(H7),
  C8(H8), C9(H9), C11(H11), C14(H14), C15(H15), C16(H16), C17(H17), C18(H18),
 C20(H20), C21(H21), C22(H22), C23(H23)
;

loop_
_space_group_symop_operation_xyz
'x, y, z'
'-x+1/2, -y, z+1/2'
'-x, y+1/2, -z+1/2'
'x+1/2, -y+1/2, -z'

loop_
_atom_site_label
_atom_site_type_symbol
_atom_site_fract_x
_atom_site_fract_y
_atom_site_fract_z
_atom_site_U_iso_or_equiv
_atom_site_adp_type
_atom_site_occupancy
_atom_site_site_symmetry_order
_atom_site_calc_flag
_atom_site_refinement_flags_posn
Cl1A Cl 0.6300(3) 0.76934(5) 0.13401(4) 0.1210(6) Uani 1 1 d .
O1A O 1.0488(3) 0.42040(8) 0.11744(6) 0.0388(4) Uani 1 1 d .
O2A O 1.2572(4) 0.45703(10) 0.16875(7) 0.0497(5) Uani 1 1 d .
O3A O 0.3741(4) 0.50468(12) 0.05670(7) 0.0579(6) Uani 1 1 d .
C1A C 0.7166(5) 0.52516(13) 0.13243(8) 0.0372(6) Uani 1 1 d .
H1A H 0.5601 0.5311 0.1431 0.045 Uiso 1 1 calc R
C2A C 0.8646(5) 0.49498(13) 0.16762(8) 0.0365(6) Uani 1 1 d .
H2A H 0.7656 0.4638 0.1814 0.044 Uiso 1 1 calc R
C3A C 1.0739(5) 0.45878(13) 0.15244(9) 0.0386(6) Uani 1 1 d .
C4A C 0.8610(5) 0.43146(12) 0.09303(8) 0.0350(6) Uani 1 1 d .
C5A C 0.7066(5) 0.47727(13) 0.09816(9) 0.0378(6) Uani 1 1 d .
C6A C 0.8055(5) 0.58904(13) 0.11828(9) 0.0398(6) Uani 1 1 d .
C7A C 1.0109(6) 0.59481(15) 0.09685(10) 0.0515(8) Uani 1 1 d .
H7A H 1.0924 0.5585 0.0895 0.062 Uiso 1 1 calc R
C8A C 1.0960(8) 0.65386(18) 0.08627(12) 0.0694(11) Uani 1 1 d .
H8A H 1.2334 0.6570 0.0716 0.083 Uiso 1 1 calc R
C9A C 0.9785(9) 0.70807(17) 0.09733(12) 0.0760(12) Uani 1 1 d .
H9A H 1.0360 0.7479 0.0906 0.091 Uiso 1 1 calc R
C10A C 0.7758(8) 0.70202(16) 0.11841(12) 0.0676(11) Uani 1 1 d .
C11A C 0.6865(7) 0.64366(15) 0.12862(10) 0.0519(8) Uani 1 1 d .
H11A H 0.5464 0.6409 0.1425 0.062 Uiso 1 1 calc R
C12A C 0.9450(5) 0.54093(14) 0.20161(9) 0.0422(7) Uani 1 1 d .
H12A H 1.0261 0.5166 0.2226 0.051 Uiso 1 1 calc R
H12B H 1.0548 0.5702 0.1894 0.051 Uiso 1 1 calc R
C13A C 0.7598(5) 0.57939(13) 0.22298(8) 0.0375(6) Uani 1 1 d .
C14A C 0.7831(6) 0.64489(14) 0.22643(10) 0.0471(7) Uani 1 1 d .
H14A H 0.9107 0.6649 0.2149 0.056 Uiso 1 1 calc R
C15A C 0.6182(6) 0.68057(16) 0.24685(10) 0.0549(9) Uani 1 1 d .
H15A H 0.6343 0.7244 0.2485 0.066 Uiso 1 1 calc R
C16A C 0.4311(6) 0.65165(16) 0.26467(10) 0.0517(8) Uani 1 1 d .
H16A H 0.3215 0.6757 0.2786 0.062 Uiso 1 1 calc R
C17A C 0.4065(6) 0.58668(16) 0.26177(9) 0.0483(7) Uani 1 1 d .
H17A H 0.2813 0.5668 0.2741 0.058 Uiso 1 1 calc R
C18A C 0.5673(5) 0.55131(14) 0.24058(8) 0.0421(7) Uani 1 1 d .
H18A H 0.5465 0.5077 0.2380 0.051 Uiso 1 1 calc R
C19A C 0.8195(5) 0.39220(12) 0.05581(8) 0.0344(6) Uani 1 1 d .
C20A C 0.9350(5) 0.34192(13) 0.03833(9) 0.0403(6) Uani 1 1 d .
H20A H 1.0667 0.3253 0.0506 0.048 Uiso 1 1 calc R
C21A C 0.8468(6) 0.31671(14) 0.00140(9) 0.0456(7) Uani 1 1 d .
H21A H 0.9224 0.2829 -0.0112 0.055 Uiso 1 1 calc R
C22A C 0.6511(6) 0.34079(14) -0.01667(9) 0.0453(7) Uani 1 1 d .
H22A H 0.5965 0.3231 -0.0412 0.054 Uiso 1 1 calc R
C23A C 0.5332(5) 0.39164(14) 0.00145(9) 0.0420(6) Uani 1 1 d .
H23A H 0.4007 0.4081 -0.0106 0.050 Uiso 1 1 calc R
C24A C 0.6196(5) 0.41629(13) 0.03756(8) 0.0365(6) Uani 1 1 d .
C25A C 0.5398(5) 0.47192(14) 0.06342(9) 0.0408(6) Uani 1 1 d .
Cl1 Cl 0.5422(2) 0.79958(4) 0.01868(3) 0.0795(3) Uani 1 1 d .
O1 O 0.0812(3) 1.06189(8) 0.16105(5) 0.0346(4) Uani 1 1 d .
O2 O -0.0753(4) 0.97129(9) 0.18016(7) 0.0455(5) Uani 1 1 d .
O3 O 0.7617(4) 1.09648(10) 0.08339(6) 0.0448(5) Uani 1 1 d .
C1 C 0.4489(5) 0.98702(11) 0.12126(8) 0.0325(5) Uani 1 1 d .
H1 H 0.6129 0.9768 0.1238 0.039 Uiso 1 1 calc R
C2 C 0.3290(5) 0.96600(12) 0.16217(8) 0.0324(6) Uani 1 1 d .
H2 H 0.4264 0.9812 0.1849 0.039 Uiso 1 1 calc R
C3 C 0.0963(5) 0.99635(12) 0.16825(8) 0.0347(6) Uani 1 1 d .
C4 C 0.2579(5) 1.08870(12) 0.13935(8) 0.0309(5) Uani 1 1 d .
C5 C 0.4274(5) 1.05743(12) 0.11990(7) 0.0310(5) Uani 1 1 d .
C6 C 0.3572(5) 0.95283(12) 0.08324(8) 0.0332(6) Uani 1 1 d .
C7 C 0.1498(5) 0.96924(14) 0.06474(9) 0.0433(7) Uani 1 1 d .
H7 H 0.0673 1.0040 0.0745 0.052 Uiso 1 1 calc R
C8 C 0.0652(6) 0.93409(16) 0.03175(10) 0.0540(8) Uani 1 1 d .
H8 H -0.0730 0.9458 0.0193 0.065 Uiso 1 1 calc R
C9 C 0.1839(7) 0.88187(17) 0.01709(10) 0.0584(9) Uani 1 1 d .
H9 H 0.1261 0.8580 -0.0048 0.070 Uiso 1 1 calc R
C10 C 0.3890(7) 0.86581(15) 0.03555(10) 0.0516(8) Uani 1 1 d .
C11 C 0.4780(6) 0.90076(13) 0.06824(8) 0.0396(6) Uani 1 1 d .
H11 H 0.6181 0.8894 0.0801 0.048 Uiso 1 1 calc R
C12 C 0.3149(6) 0.89378(12) 0.16676(8) 0.0414(7) Uani 1 1 d .
H12C H 0.1839 0.8787 0.1509 0.050 Uiso 1 1 calc R
H12D H 0.4520 0.8753 0.1546 0.050 Uiso 1 1 calc R
C13 C 0.2923(5) 0.86962(12) 0.21067(8) 0.0355(6) Uani 1 1 d .
C14 C 0.0997(5) 0.83698(14) 0.22371(10) 0.0460(7) Uani 1 1 d .
H14 H -0.0216 0.8307 0.2053 0.055 Uiso 1 1 calc R
C15 C 0.0841(6) 0.81336(16) 0.26390(10) 0.0531(8) Uani 1 1 d .
H15 H -0.0479 0.7920 0.2724 0.064 Uiso 1 1 calc R
C16 C 0.2639(6) 0.82161(14) 0.29115(9) 0.0458(7) Uani 1 1 d .
H16 H 0.2548 0.8055 0.3180 0.055 Uiso 1 1 calc R
C17 C 0.4566(6) 0.85380(13) 0.27844(9) 0.0412(6) Uani 1 1 d .
H17 H 0.5779 0.8598 0.2968 0.049 Uiso 1 1 calc R
C18 C 0.4720(5) 0.87731(12) 0.23853(9) 0.0390(6) Uani 1 1 d .
H18 H 0.6046 0.8985 0.2302 0.047 Uiso 1 1 calc R
C19 C 0.2758(4) 1.15821(11) 0.13440(7) 0.0298(5) Uani 1 1 d .
C20 C 0.1382(5) 1.20733(12) 0.14711(8) 0.0360(6) Uani 1 1 d .
H20 H 0.0048 1.2001 0.1623 0.043 Uiso 1 1 calc R
C21 C 0.2062(6) 1.26880(13) 0.13626(9) 0.0406(7) Uani 1 1 d .
H21 H 0.1151 1.3030 0.1442 0.049 Uiso 1 1 calc R
C22 C 0.4050(5) 1.27991(12) 0.11412(9) 0.0398(7) Uani 1 1 d .
H22 H 0.4471 1.3213 0.1076 0.048 Uiso 1 1 calc R
C23 C 0.5436(5) 1.22930(13) 0.10138(8) 0.0371(6) Uani 1 1 d .
H23 H 0.6779 1.2364 0.0864 0.044 Uiso 1 1 calc R
C24 C 0.4765(5) 1.16893(12) 0.11160(7) 0.0310(5) Uani 1 1 d .
C25 C 0.5821(5) 1.10544(12) 0.10177(8) 0.0325(6) Uani 1 1 d .

loop_
_atom_site_aniso_label
_atom_site_aniso_U_11
_atom_site_aniso_U_22
_atom_site_aniso_U_33
_atom_site_aniso_U_23
_atom_site_aniso_U_13
_atom_site_aniso_U_12
Cl1A 0.2091(18) 0.0484(5) 0.1055(9) -0.0038(6) 0.0155(11) 0.0604(9)
O1A 0.0401(10) 0.0340(9) 0.0422(10) -0.0042(8) -0.0086(9) 0.0104(8)
O2A 0.0460(12) 0.0483(12) 0.0549(13) -0.0062(10) -0.0169(11) 0.0097(10)
O3A 0.0468(12) 0.0777(16) 0.0492(13) -0.0121(12) -0.0102(11) 0.0284(12)
C1A 0.0347(14) 0.0399(14) 0.0369(14) -0.0041(12) -0.0022(12) 0.0090(12)
C2A 0.0386(14) 0.0368(13) 0.0340(14) -0.0014(11) -0.0017(12) 0.0002(12)
C3A 0.0433(16) 0.0332(13) 0.0393(15) 0.0017(11) -0.0073(13) 0.0035(12)
C4A 0.0369(14) 0.0328(13) 0.0354(14) 0.0009(11) -0.0041(12) 0.0020(11)
C5A 0.0374(14) 0.0412(15) 0.0347(14) -0.0024(11) -0.0026(12) 0.0087(12)
C6A 0.0443(15) 0.0372(14) 0.0377(15) -0.0009(12) -0.0059(13) 0.0115(12)
C7A 0.0545(19) 0.0398(16) 0.060(2) 0.0060(14) 0.0054(17) 0.0128(15)
C8A 0.072(3) 0.057(2) 0.078(3) 0.0210(19) 0.008(2) 0.000(2)
C9A 0.116(4) 0.0414(18) 0.071(2) 0.0146(18) -0.005(3) 0.001(2)
C10A 0.108(3) 0.0382(17) 0.056(2) -0.0007(16) -0.006(2) 0.025(2)
C11A 0.068(2) 0.0447(17) 0.0429(17) -0.0021(13) -0.0035(17) 0.0257(16)
C12A 0.0451(16) 0.0436(15) 0.0380(15) -0.0068(12) -0.0060(14) 0.0016(14)
C13A 0.0460(15) 0.0378(14) 0.0289(13) -0.0026(11) -0.0079(12) 0.0010(12)
C14A 0.0531(18) 0.0409(16) 0.0472(17) -0.0048(13) 0.0017(16) -0.0080(14)
C15A 0.064(2) 0.0405(16) 0.061(2) -0.0125(14) 0.0022(18) -0.0011(16)
C16A 0.0507(18) 0.0568(18) 0.0478(18) -0.0145(15) 0.0000(16) 0.0057(16)
C17A 0.0492(17) 0.0598(19) 0.0359(15) -0.0036(14) 0.0022(14) -0.0090(15)
C18A 0.0542(18) 0.0398(14) 0.0324(14) -0.0004(11) -0.0037(14) -0.0063(14)
C19A 0.0382(14) 0.0323(13) 0.0327(13) 0.0012(10) 0.0020(12) 0.0008(11)
C20A 0.0465(16) 0.0347(13) 0.0398(14) -0.0019(12) 0.0000(14) 0.0058(13)
C21A 0.0595(19) 0.0395(15) 0.0379(15) -0.0050(12) 0.0034(15) 0.0051(14)
C22A 0.0571(19) 0.0462(16) 0.0325(14) -0.0052(12) -0.0012(14) -0.0036(15)
C23A 0.0431(15) 0.0478(16) 0.0350(14) 0.0001(12) 0.0007(13) 0.0011(14)
C24A 0.0380(14) 0.0389(14) 0.0327(13) 0.0003(11) 0.0000(12) 0.0024(12)
C25A 0.0372(14) 0.0504(16) 0.0349(14) -0.0033(12) -0.0008(13) 0.0095(14)
Cl1 0.1187(9) 0.0534(5) 0.0665(6) -0.0282(4) -0.0012(6) 0.0212(6)
O1 0.0371(10) 0.0298(9) 0.0368(10) 0.0048(7) 0.0093(9) 0.0047(8)
O2 0.0424(11) 0.0404(11) 0.0537(12) 0.0104(9) 0.0076(10) -0.0005(9)
O3 0.0419(11) 0.0477(12) 0.0447(11) 0.0019(9) 0.0149(10) 0.0057(9)
C1 0.0357(13) 0.0290(12) 0.0327(13) 0.0000(10) 0.0006(12) 0.0089(11)
C2 0.0390(14) 0.0287(12) 0.0294(13) -0.0001(10) 0.0007(11) 0.0043(11)
C3 0.0424(15) 0.0310(12) 0.0306(13) 0.0035(10) 0.0023(12) 0.0015(12)
C4 0.0341(13) 0.0307(12) 0.0280(13) 0.0014(10) 0.0027(11) 0.0023(11)
C5 0.0349(13) 0.0305(12) 0.0274(12) 0.0005(10) 0.0031(11) 0.0045(11)
C6 0.0410(15) 0.0308(12) 0.0278(12) 0.0017(10) 0.0029(12) 0.0019(11)
C7 0.0468(16) 0.0441(16) 0.0389(15) 0.0003(13) -0.0023(14) 0.0083(14)
C8 0.056(2) 0.061(2) 0.0445(17) 0.0020(15) -0.0104(16) 0.0033(17)
C9 0.078(3) 0.0541(19) 0.0430(17) -0.0116(15) -0.0100(18) -0.0048(19)
C10 0.072(2) 0.0437(16) 0.0393(16) -0.0093(13) 0.0026(17) 0.0008(16)
C11 0.0514(17) 0.0339(13) 0.0336(14) -0.0014(11) 0.0018(13) 0.0069(13)
C12 0.0588(18) 0.0301(13) 0.0354(15) 0.0013(11) 0.0004(14) 0.0066(13)
C13 0.0454(16) 0.0242(12) 0.0368(14) 0.0014(10) 0.0012(13) 0.0052(11)
C14 0.0410(16) 0.0468(16) 0.0503(17) 0.0083(14) -0.0094(14) -0.0051(14)
C15 0.0448(18) 0.0595(19) 0.0549(19) 0.0204(16) 0.0020(16) -0.0093(16)
C16 0.0536(18) 0.0445(16) 0.0394(15) 0.0091(13) 0.0002(15) 0.0002(14)
C17 0.0476(16) 0.0335(13) 0.0424(15) 0.0018(11) -0.0093(14) -0.0018(13)
C18 0.0419(15) 0.0282(12) 0.0469(16) 0.0052(11) 0.0012(14) -0.0021(12)
C19 0.0358(13) 0.0275(12) 0.0261(12) 0.0000(9) 0.0000(11) 0.0026(11)
C20 0.0436(16) 0.0317(13) 0.0325(13) 0.0001(11) 0.0033(13) 0.0061(12)
C21 0.0525(17) 0.0296(13) 0.0396(15) -0.0021(11) 0.0015(14) 0.0063(12)
C22 0.0510(17) 0.0290(12) 0.0395(15) 0.0018(11) -0.0058(14) -0.0016(12)
C23 0.0401(14) 0.0376(13) 0.0335(13) 0.0016(11) -0.0009(13) -0.0051(12)
C24 0.0352(13) 0.0328(13) 0.0251(12) 0.0011(10) -0.0015(11) 0.0008(11)
C25 0.0353(14) 0.0364(13) 0.0256(12) 0.0011(10) 0.0011(12) 0.0024(11)

loop_
_atom_type_symbol
_atom_type_description
_atom_type_scat_dispersion_real
_atom_type_scat_dispersion_imag
_atom_type_scat_source
C C 0.0033 0.0016 'International Tables Vol C Tables 4.2.6.8 and 6.1.1.4'
H H 0.0000 0.0000 'International Tables Vol C Tables 4.2.6.8 and 6.1.1.4'
Cl Cl 0.1484 0.1585 'International Tables Vol C Tables 4.2.6.8 and 6.1.1.4'
O O 0.0106 0.0060 'International Tables Vol C Tables 4.2.6.8 and 6.1.1.4'

loop_
_geom_angle_atom_site_label_1
_geom_angle_atom_site_label_2
_geom_angle_atom_site_label_3
_geom_angle
C4A O1A C3A 116.8(2)
C5A C1A C2A 106.5(2)
C5A C1A C6A 113.0(2)
C6A C1A C2A 113.2(2)
C3A C2A C1A 114.4(2)
C3A C2A C12A 107.7(2)
C12A C2A C1A 115.5(2)
O1A C3A C2A 117.9(2)
O2A C3A O1A 115.7(3)
O2A C3A C2A 126.3(3)
O1A C4A C19A 120.2(2)
C5A C4A O1A 126.3(2)
C5A C4A C19A 113.4(2)
C4A C5A C1A 123.7(3)
C4A C5A C25A 107.0(2)
C25A C5A C1A 129.3(2)
C7A C6A C1A 121.5(3)
C11A C6A C1A 119.8(3)
C11A C6A C7A 118.5(3)
C8A C7A C6A 120.7(3)
C9A C8A C7A 120.4(4)
C10A C9A C8A 118.6(4)
C9A C10A Cl1A 119.4(3)
C9A C10A C11A 121.9(3)
C11A C10A Cl1A 118.7(3)
C10A C11A C6A 119.9(3)
C13A C12A C2A 116.5(2)
C14A C13A C12A 119.9(3)
C18A C13A C12A 122.1(3)
C18A C13A C14A 118.0(3)
C15A C14A C13A 120.6(3)
C16A C15A C14A 120.4(3)
C15A C16A C17A 119.6(3)
C18A C17A C16A 120.0(3)
C17A C18A C13A 121.3(3)
C20A C19A C4A 133.2(3)
C20A C19A C24A 120.9(3)
C24A C19A C4A 105.9(2)
C19A C20A C21A 117.5(3)
C22A C21A C20A 121.5(3)
C21A C22A C23A 120.7(3)
C24A C23A C22A 117.7(3)
C19A C24A C25A 107.7(2)
C23A C24A C19A 121.6(3)
C23A C24A C25A 130.6(3)
O3A C25A C5A 127.9(3)
O3A C25A C24A 126.2(3)
C5A C25A C24A 105.9(2)
C4 O1 C3 116.5(2)
C5 C1 C2 105.7(2)
C5 C1 C6 114.8(2)
C6 C1 C2 113.1(2)
C3 C2 C1 113.0(2)
C3 C2 C12 111.2(2)
C12 C2 C1 112.9(2)
O1 C3 C2 116.9(2)
O2 C3 O1 115.9(2)
O2 C3 C2 127.1(2)
O1 C4 C19 121.3(2)
C5 C4 O1 126.1(2)
C5 C4 C19 112.6(2)
C4 C5 C1 122.5(2)
C4 C5 C25 107.2(2)
C25 C5 C1 130.1(2)
C7 C6 C1 122.2(2)
C7 C6 C11 119.1(3)
C11 C6 C1 118.6(2)
C8 C7 C6 120.3(3)
C9 C8 C7 120.7(3)
C10 C9 C8 118.7(3)
C9 C10 Cl1 120.3(2)
C9 C10 C11 121.5(3)
C11 C10 Cl1 118.2(3)
C10 C11 C6 119.7(3)
C13 C12 C2 115.5(2)
C14 C13 C12 121.6(3)
C14 C13 C18 118.2(3)
C18 C13 C12 120.1(3)
C13 C14 C15 121.0(3)
C16 C15 C14 120.0(3)
C17 C16 C15 119.4(3)
C16 C17 C18 120.6(3)
C17 C18 C13 120.8(3)
C20 C19 C4 132.5(2)
C20 C19 C24 121.5(2)
C24 C19 C4 106.0(2)
C19 C20 C21 117.4(3)
C22 C21 C20 121.6(3)
C21 C22 C23 120.4(3)
C24 C23 C22 118.3(3)
C19 C24 C25 107.9(2)
C23 C24 C19 120.9(2)
C23 C24 C25 131.2(2)
O3 C25 C5 127.6(2)
O3 C25 C24 126.2(2)
C5 C25 C24 106.2(2)

loop_
_geom_bond_atom_site_label_1
_geom_bond_atom_site_label_2
_geom_bond_distance
Cl1A C10A 1.727(4)
O1A C3A 1.396(3)
O1A C4A 1.365(3)
O2A C3A 1.188(3)
O3A C25A 1.204(3)
C1A C2A 1.559(4)
C1A C5A 1.497(4)
C1A C6A 1.512(4)
C2A C3A 1.517(4)
C2A C12A 1.535(4)
C4A C5A 1.328(4)
C4A C19A 1.477(4)
C5A C25A 1.485(4)
C6A C7A 1.384(4)
C6A C11A 1.383(4)
C7A C8A 1.382(5)
C8A C9A 1.378(5)
C9A C10A 1.366(6)
C10A C11A 1.375(5)
C12A C13A 1.513(4)
C13A C14A 1.391(4)
C13A C18A 1.387(4)
C14A C15A 1.384(5)
C15A C16A 1.372(5)
C16A C17A 1.380(4)
C17A C18A 1.377(4)
C19A C20A 1.375(4)
C19A C24A 1.397(4)
C20A C21A 1.401(4)
C21A C22A 1.375(5)
C22A C23A 1.400(4)
C23A C24A 1.370(4)
C24A C25A 1.511(4)
Cl1 C10 1.743(3)
O1 C3 1.403(3)
O1 C4 1.364(3)
O2 C3 1.191(3)
O3 C25 1.215(3)
C1 C2 1.556(4)
C1 C5 1.490(3)
C1 C6 1.518(4)
C2 C3 1.508(4)
C2 C12 1.531(3)
C4 C5 1.341(4)
C4 C19 1.477(3)
C5 C25 1.474(4)
C6 C7 1.388(4)
C6 C11 1.389(4)
C7 C8 1.386(4)
C8 C9 1.382(5)
C9 C10 1.374(5)
C10 C11 1.386(4)
C12 C13 1.510(4)
C13 C14 1.379(4)
C13 C18 1.387(4)
C14 C15 1.391(4)
C15 C16 1.376(4)
C16 C17 1.372(4)
C17 C18 1.381(4)
C19 C20 1.371(3)
C19 C24 1.397(4)
C20 C21 1.399(4)
C21 C22 1.378(4)
C22 C23 1.398(4)
C23 C24 1.371(3)
C24 C25 1.505(3)

loop_
_geom_torsion_atom_site_label_1
_geom_torsion_atom_site_label_2
_geom_torsion_atom_site_label_3
_geom_torsion_atom_site_label_4
_geom_torsion
Cl1A C10A C11A C6A -176.8(3)
O1A C4A C5A C1A 0.3(5)
O1A C4A C5A C25A 178.0(3)
O1A C4A C19A C20A 0.7(5)
O1A C4A C19A C24A -178.7(2)
C1A C2A C3A O1A -41.5(3)
C1A C2A C3A O2A 142.8(3)
C1A C2A C12A C13A 54.3(4)
C1A C5A C25A O3A -2.2(5)
C1A C5A C25A C24A 177.8(3)
C1A C6A C7A C8A -176.2(3)
C1A C6A C11A C10A 175.3(3)
C2A C1A C5A C4A -22.7(4)
C2A C1A C5A C25A 160.1(3)
C2A C1A C6A C7A 68.9(3)
C2A C1A C6A C11A -107.8(3)
C2A C12A C13A C14A -129.2(3)
C2A C12A C13A C18A 52.7(4)
C3A O1A C4A C5A 3.7(4)
C3A O1A C4A C19A -178.9(2)
C3A C2A C12A C13A -176.6(2)
C4A O1A C3A O2A -166.2(3)
C4A O1A C3A C2A 17.6(3)
C4A C5A C25A O3A -179.8(3)
C4A C5A C25A C24A 0.2(3)
C4A C19A C20A C21A -178.3(3)
C4A C19A C24A C23A 178.5(3)
C4A C19A C24A C25A 1.1(3)
C5A C1A C2A C3A 40.6(3)
C5A C1A C2A C12A 166.4(2)
C5A C1A C6A C7A -52.3(4)
C5A C1A C6A C11A 131.1(3)
C5A C4A C19A C20A 178.3(3)
C5A C4A C19A C24A -1.1(3)
C6A C1A C2A C3A -84.1(3)
C6A C1A C2A C12A 41.7(3)
C6A C1A C5A C4A 102.2(3)
C6A C1A C5A C25A -75.0(4)
C6A C7A C8A C9A 0.7(6)
C7A C6A C11A C10A -1.5(5)
C7A C8A C9A C10A -0.8(6)
C8A C9A C10A Cl1A 178.0(3)
C8A C9A C10A C11A -0.3(6)
C9A C10A C11A C6A 1.4(6)
C11A C6A C7A C8A 0.5(5)
C12A C2A C3A O1A -171.3(2)
C12A C2A C3A O2A 13.0(4)
C12A C13A C14A C15A -178.3(3)
C12A C13A C18A C17A 176.6(3)
C13A C14A C15A C16A 1.2(5)
C14A C13A C18A C17A -1.6(4)
C14A C15A C16A C17A -0.7(5)
C15A C16A C17A C18A -1.0(5)
C16A C17A C18A C13A 2.1(5)
C18A C13A C14A C15A -0.1(4)
C19A C4A C5A C1A -177.2(3)
C19A C4A C5A C25A 0.5(3)
C19A C20A C21A C22A -0.5(4)
C19A C24A C25A O3A 179.1(3)
C19A C24A C25A C5A -0.8(3)
C20A C19A C24A C23A -1.0(4)
C20A C19A C24A C25A -178.4(3)
C20A C21A C22A C23A 0.0(5)
C21A C22A C23A C24A 0.0(4)
C22A C23A C24A C19A 0.5(4)
C22A C23A C24A C25A 177.2(3)
C23A C24A C25A O3A 2.1(5)
C23A C24A C25A C5A -177.9(3)
C24A C19A C20A C21A 1.0(4)
Cl1 C10 C11 C6 -178.2(2)
O1 C4 C5 C1 -2.7(4)
O1 C4 C5 C25 -178.4(2)
O1 C4 C19 C20 -2.0(4)
O1 C4 C19 C24 178.8(2)
C1 C2 C3 O1 -46.1(3)
C1 C2 C3 O2 137.2(3)
C1 C2 C12 C13 156.4(3)
C1 C5 C25 O3 1.0(5)
C1 C5 C25 C24 -177.5(3)
C1 C6 C7 C8 -175.7(3)
C1 C6 C11 C10 175.1(3)
C2 C1 C5 C4 -25.8(3)
C2 C1 C5 C25 148.8(3)
C2 C1 C6 C7 77.9(3)
C2 C1 C6 C11 -97.7(3)
C2 C12 C13 C14 116.5(3)
C2 C12 C13 C18 -66.6(4)
C3 O1 C4 C5 9.1(4)
C3 O1 C4 C19 -172.3(2)
C3 C2 C12 C13 -75.4(3)
C4 O1 C3 O2 -166.6(2)
C4 O1 C3 C2 16.4(3)
C4 C5 C25 O3 176.2(3)
C4 C5 C25 C24 -2.2(3)
C4 C19 C20 C21 -178.9(3)
C4 C19 C24 C23 179.8(2)
C4 C19 C24 C25 0.8(3)
C5 C1 C2 C3 47.4(3)
C5 C1 C2 C12 174.6(2)
C5 C1 C6 C7 -43.5(4)
C5 C1 C6 C11 140.8(3)
C5 C4 C19 C20 176.8(3)
C5 C4 C19 C24 -2.4(3)
C6 C1 C2 C3 -79.0(3)
C6 C1 C2 C12 48.2(3)
C6 C1 C5 C4 99.6(3)
C6 C1 C5 C25 -85.8(3)
C6 C7 C8 C9 0.8(5)
C7 C6 C11 C10 -0.7(4)
C7 C8 C9 C10 -0.7(5)
C8 C9 C10 Cl1 178.9(3)
C8 C9 C10 C11 -0.1(5)
C9 C10 C11 C6 0.8(5)
C11 C6 C7 C8 -0.1(4)
C12 C2 C3 O1 -174.3(2)
C12 C2 C3 O2 9.0(4)
C12 C13 C14 C15 178.1(3)
C12 C13 C18 C17 -178.1(3)
C13 C14 C15 C16 -1.0(5)
C14 C13 C18 C17 -1.1(4)
C14 C15 C16 C17 0.7(5)
C15 C16 C17 C18 -0.6(5)
C16 C17 C18 C13 0.8(4)
C18 C13 C14 C15 1.1(4)
C19 C4 C5 C1 178.6(2)
C19 C4 C5 C25 2.9(3)
C19 C20 C21 C22 -0.7(4)
C19 C24 C25 O3 -177.7(3)
C19 C24 C25 C5 0.8(3)
C20 C19 C24 C23 0.5(4)
C20 C19 C24 C25 -178.4(2)
C20 C21 C22 C23 0.8(4)
C21 C22 C23 C24 -0.1(4)
C22 C23 C24 C19 -0.5(4)
C22 C23 C24 C25 178.2(3)
C23 C24 C25 O3 3.6(5)
C23 C24 C25 C5 -178.0(3)
C24 C19 C20 C21 0.1(4)
